data_4032104
loop_
_publ_author_name
'Mitsuoka, Yasunori'
'Yamamoto, Tsuyoshi'
'Kugimiya, Akira'
'Waki, Reiko'
'Wada, Fumito'
'Tahara, Saori'
'Sawamura, Motoki'
'Noda, Mio'
'Fujimura, Yuko'
'Kato, Yuki'
'Hari, Yoshiyuki'
'Obika, Satoshi'

_publ_section_title
;
 Triazole- and Tetrazole-Bridged Nucleic Acids: Synthesis, Duplex
 Stability, Nuclease Resistance, and in Vitro and in Vivo Antisense
 Potency.
;
_journal_issue 1
_journal_name_full 'The Journal of organic chemistry'
_journal_page_first 12
_journal_page_last 24
_journal_paper_doi 10.1021/acs.joc.6b02417
_journal_volume 82
_journal_year 2017
_chemical_absolute_configuration syn
_chemical_formula_moiety 'C12 H13 N5 O5, H2 O'
_chemical_formula_sum 'C12 H15 N5 O6'
_chemical_formula_weight 325.29
_chemical_name_systematic
; 
 ? 
;
_space_group_IT_number 19
_symmetry_cell_setting orthorhombic
_symmetry_Int_Tables_number 19
_symmetry_space_group_name_Hall 'P 2ac 2ab'
_symmetry_space_group_name_H-M 'P 21 21 21'
_atom_sites_solution_hydrogens geom
_atom_sites_solution_primary direct
_atom_sites_solution_secondary difmap
_audit_creation_method SHELXL-97
_cell_angle_alpha 90.00
_cell_angle_beta 90.00
_cell_angle_gamma 90.00
_cell_formula_units_Z 4
_cell_length_a 6.56614(12)
_cell_length_b 12.6523(2)
_cell_length_c 16.1928(3)
_cell_measurement_reflns_used 12050
_cell_measurement_temperature 100(2)
_cell_measurement_theta_max 68.21
_cell_measurement_theta_min 3.50
_cell_volume 1345.25(4)
_computing_cell_refinement 'RAPID AUTO'
_computing_data_collection 'RAPID AUTO (Rigaku, 2010)'
_computing_data_reduction 'RAPID AUTO'
_computing_molecular_graphics 'CrystalStructure 4.0 (Rigaku, 2010)'
_computing_publication_material 'CrystalStructure 4.0'
_computing_structure_refinement 'SHELXL-97 (Sheldrick, 1997)'
_computing_structure_solution 'SHELXS-97 (Sheldrick, 1990)'
_diffrn_ambient_temperature 100(2)
_diffrn_detector_area_resol_mean 10.000
_diffrn_measured_fraction_theta_full 0.998
_diffrn_measured_fraction_theta_max 0.999
_diffrn_measurement_device_type 'Rigaku R-AXIS RAPID'
_diffrn_measurement_method \w
_diffrn_radiation_monochromator graphite
_diffrn_radiation_source 'rotating anode'
_diffrn_radiation_type CuK\a
_diffrn_radiation_wavelength 1.54187
_diffrn_reflns_av_R_equivalents 0.0200
_diffrn_reflns_av_sigmaI/netI 0.0111
_diffrn_reflns_limit_h_max 7
_diffrn_reflns_limit_h_min -7
_diffrn_reflns_limit_k_max 14
_diffrn_reflns_limit_k_min -15
_diffrn_reflns_limit_l_max 18
_diffrn_reflns_limit_l_min -19
_diffrn_reflns_number 15873
_diffrn_reflns_theta_full 68.24
_diffrn_reflns_theta_max 68.24
_diffrn_reflns_theta_min 4.43
_exptl_absorpt_coefficient_mu 1.123
_exptl_absorpt_correction_T_max 0.956
_exptl_absorpt_correction_T_min 0.898
_exptl_absorpt_correction_type multi-scan
_exptl_absorpt_process_details 'ABSCOR (Rigaku, 1995)'
_exptl_crystal_colour colorless
_exptl_crystal_density_diffrn 1.606
_exptl_crystal_density_method 'not measured'
_exptl_crystal_description block
_exptl_crystal_F_000 680
_exptl_crystal_size_max 0.14
_exptl_crystal_size_mid 0.11
_exptl_crystal_size_min 0.04
_refine_diff_density_max 0.223
_refine_diff_density_min -0.235
_refine_diff_density_rms 0.045
_refine_ls_extinction_method none
_refine_ls_goodness_of_fit_ref 1.097
_refine_ls_hydrogen_treatment mixed
_refine_ls_matrix_type full
_refine_ls_number_parameters 217
_refine_ls_number_reflns 2446
_refine_ls_number_restraints 0
_refine_ls_restrained_S_all 1.097
_refine_ls_R_factor_all 0.0280
_refine_ls_R_factor_gt 0.0269
_refine_ls_shift/su_max 0.000
_refine_ls_shift/su_mean 0.000
_refine_ls_structure_factor_coef Fsqd
_refine_ls_weighting_details 'calc w=1/[\s^2^(Fo^2^)+(0.0327P)^2^+0.6019P] where P=(Fo^2^+2Fc^2^)/3'
_refine_ls_weighting_scheme calc
_refine_ls_wR_factor_gt 0.0667
_refine_ls_wR_factor_ref 0.0678
_reflns_number_gt 2383
_reflns_number_total 2446
_reflns_threshold_expression >2sigma(I)
_cod_data_source_file jo6b02417_si_002.cif
_cod_data_source_block TrNA-T(8)
_cod_depositor_comments 'Adding full bibliography for 4032104--4032105.cif.'
_cod_original_cell_volume 1345.24(4)
_cod_database_code 4032104

loop_
_symmetry_equiv_pos_as_xyz
'x, y, z'
'x+1/2, -y+1/2, -z'
'-x, y+1/2, -z+1/2'
'-x+1/2, -y, z+1/2'

loop_
_atom_site_label
_atom_site_type_symbol
_atom_site_fract_x
_atom_site_fract_y
_atom_site_fract_z
_atom_site_U_iso_or_equiv
_atom_site_adp_type
_atom_site_occupancy
_atom_site_symmetry_multiplicity
_atom_site_calc_flag
_atom_site_refinement_flags
O1 O 0.33216(17) 0.42601(9) 0.63708(7) 0.0158(2) Uani 1 1 d .
H2 H 0.2823 0.4358 0.5899 0.019 Uiso 1 1 calc R
O2 O 0.81499(18) 0.65539(8) 0.82795(7) 0.0156(2) Uani 1 1 d .
O3 O 0.82542(17) 0.93546(8) 0.65284(7) 0.0157(2) Uani 1 1 d .
O4 O 0.88296(16) 0.44869(8) 0.63621(7) 0.0132(2) Uani 1 1 d .
O5 O 0.75411(18) 0.44393(9) 0.47502(7) 0.0195(3) Uani 1 1 d .
H12 H 0.7265 0.4302 0.4255 0.023 Uiso 1 1 calc R
O6W O 1.1919(2) 0.44085(10) 0.48102(7) 0.0211(3) Uani 1 1 d .
H14W H 1.060(4) 0.4510(16) 0.4773(14) 0.025 Uiso 1 1 d .
H15W H 1.239(3) 0.4841(17) 0.4436(14) 0.025 Uiso 1 1 d .
N1 N 0.8482(2) 0.62235(10) 0.69013(8) 0.0118(3) Uani 1 1 d .
N2 N 0.83296(19) 0.79420(10) 0.73876(8) 0.0122(3) Uani 1 1 d .
H5 H 0.8277 0.8383 0.7807 0.015 Uiso 1 1 calc R
N3 N 0.6279(2) 0.36178(10) 0.74757(8) 0.0132(3) Uani 1 1 d .
N4 N 0.6215(2) 0.30300(11) 0.81606(8) 0.0155(3) Uani 1 1 d .
N5 N 0.6611(2) 0.20498(11) 0.79145(9) 0.0174(3) Uani 1 1 d .
C1 C 0.5296(2) 0.46698(12) 0.63959(10) 0.0133(3) Uani 1 1 d .
H1 H 0.5399 0.5358 0.6095 0.016 Uiso 1 1 calc R
C2 C 0.6137(2) 0.47507(12) 0.72836(9) 0.0126(3) Uani 1 1 d .
H3 H 0.5366 0.5205 0.7681 0.015 Uiso 1 1 calc R
C3 C 0.8351(2) 0.50776(12) 0.70839(9) 0.0122(3) Uani 1 1 d .
H4 H 0.9285 0.4884 0.7548 0.015 Uiso 1 1 calc R
C4 C 0.8316(2) 0.68850(12) 0.75718(9) 0.0124(3) Uani 1 1 d .
C5 C 0.8418(2) 0.83849(12) 0.66070(10) 0.0130(3) Uani 1 1 d .
C6 C 0.8734(2) 0.76475(12) 0.59367(10) 0.0125(3) Uani 1 1 d .
C7 C 0.9034(3) 0.80752(13) 0.50837(10) 0.0175(3) Uani 1 1 d .
H6 H 0.7802 0.8451 0.4909 0.021 Uiso 1 1 calc R
H7 H 0.9303 0.7491 0.4702 0.021 Uiso 1 1 calc R
H8 H 1.0192 0.8563 0.5082 0.021 Uiso 1 1 calc R
C8 C 0.8732(2) 0.66099(12) 0.61107(9) 0.0130(3) Uani 1 1 d .
H9 H 0.8909 0.6121 0.5671 0.016 Uiso 1 1 calc R
C9 C 0.6993(3) 0.38858(12) 0.61292(10) 0.0135(3) Uani 1 1 d .
C10 C 0.7143(3) 0.35338(12) 0.52479(10) 0.0170(3) Uani 1 1 d .
H10 H 0.8256 0.3012 0.5186 0.020 Uiso 1 1 calc R
H11 H 0.5852 0.3196 0.5074 0.020 Uiso 1 1 calc R
C11 C 0.6762(2) 0.30537(12) 0.67981(9) 0.0133(3) Uani 1 1 d .
C12 C 0.6973(2) 0.20442(13) 0.70811(10) 0.0163(3) Uani 1 1 d .
H13 H 0.7310 0.1443 0.6757 0.020 Uiso 1 1 calc R

loop_
_atom_site_aniso_label
_atom_site_aniso_U_11
_atom_site_aniso_U_22
_atom_site_aniso_U_33
_atom_site_aniso_U_23
_atom_site_aniso_U_13
_atom_site_aniso_U_12
O1 0.0123(5) 0.0222(6) 0.0129(5) 0.0053(4) -0.0022(4) -0.0033(5)
O2 0.0216(6) 0.0147(5) 0.0105(5) 0.0016(4) 0.0009(5) 0.0002(5)
O3 0.0202(6) 0.0119(5) 0.0150(5) 0.0009(4) -0.0022(5) -0.0004(5)
O4 0.0122(5) 0.0134(5) 0.0141(5) -0.0015(4) 0.0009(4) -0.0014(4)
O5 0.0268(6) 0.0219(6) 0.0098(5) 0.0000(5) 0.0001(5) -0.0058(5)
O6W 0.0202(6) 0.0272(6) 0.0161(6) 0.0057(5) -0.0005(5) -0.0049(6)
N1 0.0132(7) 0.0110(6) 0.0112(6) 0.0010(5) 0.0004(5) -0.0003(5)
N2 0.0143(6) 0.0124(6) 0.0099(6) -0.0022(5) -0.0001(5) 0.0000(5)
N3 0.0138(6) 0.0129(6) 0.0129(6) 0.0026(5) -0.0010(5) -0.0004(5)
N4 0.0148(6) 0.0163(7) 0.0154(7) 0.0058(6) -0.0005(5) -0.0017(6)
N5 0.0151(7) 0.0150(7) 0.0221(7) 0.0033(5) -0.0024(6) -0.0014(6)
C1 0.0147(8) 0.0138(7) 0.0113(7) 0.0033(6) -0.0009(6) -0.0011(6)
C2 0.0150(8) 0.0113(7) 0.0116(7) 0.0005(6) -0.0007(6) 0.0007(6)
C3 0.0147(8) 0.0100(7) 0.0119(7) 0.0006(6) 0.0000(6) 0.0013(6)
C4 0.0089(7) 0.0131(7) 0.0153(8) -0.0007(6) -0.0016(6) -0.0007(6)
C5 0.0087(7) 0.0148(7) 0.0154(8) 0.0008(6) -0.0025(6) -0.0012(6)
C6 0.0117(7) 0.0143(7) 0.0115(7) -0.0003(6) 0.0007(6) -0.0011(6)
C7 0.0222(8) 0.0154(8) 0.0149(8) 0.0010(6) 0.0024(7) 0.0003(7)
C8 0.0119(8) 0.0168(8) 0.0104(7) -0.0021(6) -0.0013(6) 0.0018(6)
C9 0.0140(8) 0.0134(7) 0.0131(8) 0.0004(6) -0.0018(6) -0.0031(6)
C10 0.0207(8) 0.0156(7) 0.0148(8) -0.0031(6) 0.0002(7) -0.0032(7)
C11 0.0110(7) 0.0151(7) 0.0139(7) -0.0001(6) 0.0008(6) -0.0018(6)
C12 0.0143(7) 0.0130(7) 0.0214(9) -0.0016(6) -0.0015(6) -0.0011(7)

loop_
_atom_type_symbol
_atom_type_description
_atom_type_scat_dispersion_real
_atom_type_scat_dispersion_imag
_atom_type_scat_source
C C 0.0181 0.0091 'International Tables Vol C Tables 4.2.6.8 and 6.1.1.4'
H H 0.0000 0.0000 'International Tables Vol C Tables 4.2.6.8 and 6.1.1.4'
O O 0.0492 0.0322 'International Tables Vol C Tables 4.2.6.8 and 6.1.1.4'
N N 0.0311 0.0180 'International Tables Vol C Tables 4.2.6.8 and 6.1.1.4'

loop_
_geom_angle_atom_site_label_1
_geom_angle_atom_site_label_2
_geom_angle_atom_site_label_3
_geom_angle
C1 O1 H2 109.5
C3 O4 C9 107.49(11)
C10 O5 H12 109.5
H14W O6W H15W 102(2)
C4 N1 C8 121.74(13)
C4 N1 C3 115.68(12)
C8 N1 C3 122.57(12)
C4 N2 C5 126.46(13)
C4 N2 H5 116.8
C5 N2 H5 116.8
N4 N3 C11 112.87(13)
N4 N3 C2 135.78(13)
C11 N3 C2 111.06(13)
N5 N4 N3 105.34(13)
N4 N5 C12 109.53(13)
O1 C1 C2 112.57(13)
O1 C1 C9 114.88(13)
C2 C1 C9 92.56(12)
O1 C1 H1 111.8
C2 C1 H1 111.8
C9 C1 H1 111.8
N3 C2 C1 98.93(12)
N3 C2 C3 104.20(12)
C1 C2 C3 99.17(12)
N3 C2 H3 117.2
C1 C2 H3 117.2
C3 C2 H3 117.2
O4 C3 N1 109.71(12)
O4 C3 C2 103.83(12)
N1 C3 C2 110.97(12)
O4 C3 H4 110.7
N1 C3 H4 110.7
C2 C3 H4 110.7
O2 C4 N2 122.54(14)
O2 C4 N1 122.51(14)
N2 C4 N1 114.94(13)
O3 C5 N2 119.44(14)
O3 C5 C6 125.06(14)
N2 C5 C6 115.49(13)
C8 C6 C5 118.23(14)
C8 C6 C7 123.19(14)
C5 C6 C7 118.58(14)
C6 C7 H6 109.5
C6 C7 H7 109.5
H6 C7 H7 109.5
C6 C7 H8 109.5
H6 C7 H8 109.5
H7 C7 H8 109.5
C6 C8 N1 122.76(14)
C6 C8 H9 118.6
N1 C8 H9 118.6
O4 C9 C10 110.07(13)
O4 C9 C11 104.89(12)
C10 C9 C11 118.69(13)
O4 C9 C1 100.73(12)
C10 C9 C1 120.12(14)
C11 C9 C1 99.95(13)
O5 C10 C9 108.17(12)
O5 C10 H10 110.1
C9 C10 H10 110.1
O5 C10 H11 110.1
C9 C10 H11 110.1
H10 C10 H11 108.4
N3 C11 C12 104.27(14)
N3 C11 C9 103.73(13)
C12 C11 C9 151.51(15)
C11 C12 N5 107.96(14)
C11 C12 H13 126.0
N5 C12 H13 126.0

loop_
_geom_bond_atom_site_label_1
_geom_bond_atom_site_label_2
_geom_bond_distance
O1 C1 1.397(2)
O1 H2 0.8400
O2 C4 1.2250(19)
O3 C5 1.2382(19)
O4 C3 1.4224(18)
O4 C9 1.4748(19)
O5 C10 1.4249(19)
O5 H12 0.8400
O6W H14W 0.88(2)
O6W H15W 0.87(2)
N1 C4 1.375(2)
N1 C8 1.380(2)
N1 C3 1.4822(19)
N2 C4 1.370(2)
N2 C5 1.384(2)
N2 H5 0.8800
N3 N4 1.3360(18)
N3 C11 1.347(2)
N3 C2 1.470(2)
N4 N5 1.328(2)
N5 C12 1.370(2)
C1 C2 1.543(2)
C1 C9 1.553(2)
C1 H1 1.0000
C2 C3 1.546(2)
C2 H3 1.0000
C3 H4 1.0000
C5 C6 1.446(2)
C6 C8 1.343(2)
C6 C7 1.496(2)
C7 H6 0.9800
C7 H7 0.9800
C7 H8 0.9800
C8 H9 0.9500
C9 C10 1.498(2)
C9 C11 1.518(2)
C10 H10 0.9900
C10 H11 0.9900
C11 C12 1.364(2)
C12 H13 0.9500

loop_
_geom_torsion_atom_site_label_1
_geom_torsion_atom_site_label_2
_geom_torsion_atom_site_label_3
_geom_torsion_atom_site_label_4
_geom_torsion
C11 N3 N4 N5 -1.78(17)
C2 N3 N4 N5 -174.86(16)
N3 N4 N5 C12 1.62(17)
N4 N3 C2 C1 -152.97(17)
C11 N3 C2 C1 33.86(15)
N4 N3 C2 C3 105.13(19)
C11 N3 C2 C3 -68.04(15)
O1 C1 C2 N3 67.00(15)
C9 C1 C2 N3 -51.33(12)
O1 C1 C2 C3 173.08(12)
C9 C1 C2 C3 54.74(12)
C9 O4 C3 N1 -116.42(13)
C9 O4 C3 C2 2.24(14)
C4 N1 C3 O4 -171.86(12)
C8 N1 C3 O4 8.9(2)
C4 N1 C3 C2 73.99(16)
C8 N1 C3 C2 -105.30(16)
N3 C2 C3 O4 64.11(13)
C1 C2 C3 O4 -37.61(13)
N3 C2 C3 N1 -178.10(12)
C1 C2 C3 N1 80.18(14)
C5 N2 C4 O2 -176.91(15)
C5 N2 C4 N1 2.5(2)
C8 N1 C4 O2 -177.95(15)
C3 N1 C4 O2 2.8(2)
C8 N1 C4 N2 2.7(2)
C3 N1 C4 N2 -176.64(13)
C4 N2 C5 O3 174.20(14)
C4 N2 C5 C6 -6.6(2)
O3 C5 C6 C8 -175.13(16)
N2 C5 C6 C8 5.8(2)
O3 C5 C6 C7 4.5(2)
N2 C5 C6 C7 -174.58(14)
C5 C6 C8 N1 -1.3(2)
C7 C6 C8 N1 179.06(15)
C4 N1 C8 C6 -3.2(2)
C3 N1 C8 C6 176.06(15)
C3 O4 C9 C10 161.64(12)
C3 O4 C9 C11 -69.60(14)
C3 O4 C9 C1 33.83(14)
O1 C1 C9 O4 -170.64(12)
C2 C1 C9 O4 -54.26(12)
O1 C1 C9 C10 68.45(19)
C2 C1 C9 C10 -175.18(14)
O1 C1 C9 C11 -63.26(15)
C2 C1 C9 C11 53.11(13)
O4 C9 C10 O5 -53.80(17)
C11 C9 C10 O5 -174.58(14)
C1 C9 C10 O5 62.38(18)
N4 N3 C11 C12 1.19(18)
C2 N3 C11 C12 176.03(13)
N4 N3 C11 C9 -173.49(12)
C2 N3 C11 C9 1.35(17)
O4 C9 C11 N3 68.11(15)
C10 C9 C11 N3 -168.51(14)
C1 C9 C11 N3 -35.91(15)
O4 C9 C11 C12 -101.0(3)
C10 C9 C11 C12 22.4(4)
C1 C9 C11 C12 154.9(3)
N3 C11 C12 N5 -0.13(18)
C9 C11 C12 N5 169.0(3)
N4 N5 C12 C11 -0.95(19)
